data_8104670
loop_
_publ_author_name
'Ndima, Lubabalo'
'Hosten, Eric C.'
'Betz, Richard'

_publ_section_title
;
 The crystal structure of 6-bromohexanoic acid, C6H11BrO2
;
_journal_issue 5
_journal_name_full 'Zeitschrift f\"ur Kristallographie - New Crystal Structures'
_journal_page_first 1077
_journal_page_last 1078
_journal_paper_doi 10.1515/ncrs-2021-0224
_journal_volume 236
_journal_year 2021
_chemical_formula_moiety 'C6 H11 Br O2'
_chemical_formula_sum 'C6 H11 Br O2'
_chemical_formula_weight 195.06
_chemical_name_common '\w-bromohexdanoic acid'
_chemical_name_systematic '6-bromohexanoic acid'
_space_group_crystal_system monoclinic
_space_group_IT_number 14
_space_group_name_Hall '-P 2yn'
_space_group_name_H-M_alt 'P 1 21/n 1'
_atom_sites_solution_hydrogens geom
_atom_sites_solution_primary SHELXS
_atom_sites_solution_secondary difmap
_cell_angle_alpha 90
_cell_angle_beta 109.610(4)
_cell_angle_gamma 90
_cell_formula_units_Z 4
_cell_length_a 10.6730(14)
_cell_length_b 5.2781(6)
_cell_length_c 14.7781(18)
_cell_measurement_reflns_used 3573
_cell_measurement_temperature 200(2)
_cell_measurement_theta_max 28.22
_cell_measurement_theta_min 2.87
_cell_volume 784.21(17)
_computing_cell_refinement 'Bruker SAINT'
_computing_data_collection 'Bruker APEX2'
_computing_data_reduction 'Bruker SAINT'
_computing_molecular_graphics 'Bruker SHELXTL'
_computing_publication_material 'Bruker SHELXTL'
_computing_structure_refinement 'SHELXL-2018/3 (Sheldrick, 2018)'
_computing_structure_solution 'SHELXS-97 (Sheldrick, 2008)'
_diffrn_ambient_temperature 200(2)
_diffrn_measured_fraction_theta_full 1.000
_diffrn_measured_fraction_theta_max 0.996
_diffrn_measurement_device_type 'Bruker APEX-II CCD'
_diffrn_measurement_method '\f and \w scans'
_diffrn_radiation_monochromator graphite
_diffrn_radiation_type MoK\a
_diffrn_radiation_wavelength 0.71073
_diffrn_reflns_av_R_equivalents 0.0247
_diffrn_reflns_av_sigmaI/netI 0.0226
_diffrn_reflns_Laue_measured_fraction_full 1.000
_diffrn_reflns_Laue_measured_fraction_max 0.996
_diffrn_reflns_limit_h_max 14
_diffrn_reflns_limit_h_min -14
_diffrn_reflns_limit_k_max 7
_diffrn_reflns_limit_k_min -6
_diffrn_reflns_limit_l_max 16
_diffrn_reflns_limit_l_min -19
_diffrn_reflns_number 7266
_diffrn_reflns_point_group_measured_fraction_full 1.000
_diffrn_reflns_point_group_measured_fraction_max 0.996
_diffrn_reflns_theta_full 25.242
_diffrn_reflns_theta_max 28.375
_diffrn_reflns_theta_min 2.063
_exptl_absorpt_coefficient_mu 5.173
_exptl_absorpt_correction_T_max 1.0000
_exptl_absorpt_correction_T_min 0.6385
_exptl_absorpt_correction_type numerical
_exptl_absorpt_process_details
;                                                              
SADABS [6]                                         
;
_exptl_crystal_colour colourless
_exptl_crystal_density_diffrn 1.652
_exptl_crystal_description block
_exptl_crystal_F_000 392
_exptl_crystal_size_max 0.572
_exptl_crystal_size_mid 0.535
_exptl_crystal_size_min 0.270
_refine_diff_density_max 0.390
_refine_diff_density_min -0.317
_refine_diff_density_rms 0.055
_refine_ls_extinction_coef .
_refine_ls_extinction_method none
_refine_ls_goodness_of_fit_ref 1.052
_refine_ls_hydrogen_treatment constr
_refine_ls_matrix_type full
_refine_ls_number_parameters 84
_refine_ls_number_reflns 1944
_refine_ls_number_restraints 0
_refine_ls_restrained_S_all 1.052
_refine_ls_R_factor_all 0.0318
_refine_ls_R_factor_gt 0.0225
_refine_ls_shift/su_max 0.001
_refine_ls_shift/su_mean 0.000
_refine_ls_structure_factor_coef Fsqd
_refine_ls_weighting_details 'w=1/[\s^2^(Fo^2^)+(0.029800P)^2^+0.128700P] where P=(Fo^2^+2Fc^2^)/3'
_refine_ls_weighting_scheme calc
_refine_ls_wR_factor_gt 0.0535
_refine_ls_wR_factor_ref 0.0564
_reflns_Friedel_coverage 0.000
_reflns_Friedel_fraction_full .
_reflns_Friedel_fraction_max .
_reflns_number_gt 1622
_reflns_number_total 1944
_reflns_threshold_expression 'I > 2\s(I)'
_cod_data_source_file suppl_j_ncrs-2021-0224_suppl.cif
_cod_data_source_block global
_cod_original_sg_symbol_H-M 'P 21/n'
_cod_database_code 8104670
_shelx_space_group_comment
;
The symmetry employed for this shelxl refinement is uniquely defined
by the following loop, which should always be used as a source of
symmetry information in preference to the above space-group names.
They are only intended as comments.
;
_shelx_estimated_absorpt_t_min 0.156
_shelx_estimated_absorpt_t_max 0.336

loop_
_space_group_symop_operation_xyz
'x, y, z'
'-x+1/2, y+1/2, -z+1/2'
'-x, -y, -z'
'x-1/2, -y-1/2, z-1/2'

loop_
_atom_site_label
_atom_site_type_symbol
_atom_site_fract_x
_atom_site_fract_y
_atom_site_fract_z
_atom_site_U_iso_or_equiv
_atom_site_adp_type
_atom_site_occupancy
_atom_site_site_symmetry_order
_atom_site_calc_flag
_atom_site_refinement_flags_posn
_atom_site_refinement_flags_adp
_atom_site_refinement_flags_occupancy
_atom_site_disorder_assembly
_atom_site_disorder_group
Br1 Br 0.71652(2) 0.94843(4) 0.65878(2) 0.03851(9) Uani 1 1 d . . . . .
O1 O 0.50025(17) 0.2173(3) 0.07297(10) 0.0508(4) Uani 1 1 d . . . . .
H1 H 0.486055 0.269487 0.016716 0.076 Uiso 1 1 calc R U . . .
O2 O 0.55600(18) 0.6200(3) 0.10813(10) 0.0552(4) Uani 1 1 d . . . . .
C1 C 0.54244(18) 0.4060(4) 0.13367(14) 0.0359(4) Uani 1 1 d . . . . .
C2 C 0.57476(19) 0.3316(4) 0.23689(13) 0.0365(4) Uani 1 1 d . . . . .
H2A H 0.657561 0.230102 0.256967 0.044 Uiso 1 1 calc R U . . .
H2B H 0.502382 0.223005 0.242981 0.044 Uiso 1 1 calc R U . . .
C3 C 0.5926(2) 0.5566(4) 0.30397(14) 0.0372(4) Uani 1 1 d . . . . .
H3A H 0.505618 0.641811 0.290785 0.045 Uiso 1 1 calc R U . . .
H3B H 0.653982 0.679231 0.290148 0.045 Uiso 1 1 calc R U . . .
C4 C 0.6469(2) 0.4853(4) 0.40977(14) 0.0368(4) Uani 1 1 d . . . . .
H4A H 0.735673 0.406706 0.424119 0.044 Uiso 1 1 calc R U . . .
H4B H 0.587308 0.358960 0.423743 0.044 Uiso 1 1 calc R U . . .
C5 C 0.65831(18) 0.7164(4) 0.47411(12) 0.0357(4) Uani 1 1 d . . . . .
H5A H 0.715882 0.844305 0.458635 0.043 Uiso 1 1 calc R U . . .
H5B H 0.569062 0.792352 0.460515 0.043 Uiso 1 1 calc R U . . .
C6 C 0.7149(2) 0.6520(4) 0.57911(13) 0.0384(4) Uani 1 1 d . . . . .
H6A H 0.806787 0.587673 0.594028 0.046 Uiso 1 1 calc R U . . .
H6B H 0.660936 0.516239 0.594111 0.046 Uiso 1 1 calc R U . . .

loop_
_atom_site_aniso_label
_atom_site_aniso_U_11
_atom_site_aniso_U_22
_atom_site_aniso_U_33
_atom_site_aniso_U_23
_atom_site_aniso_U_13
_atom_site_aniso_U_12
Br1 0.04504(13) 0.03436(13) 0.03313(12) -0.00197(8) 0.00916(8) 0.00184(8)
O1 0.0802(10) 0.0394(9) 0.0332(7) -0.0043(6) 0.0197(7) -0.0125(8)
O2 0.0895(12) 0.0413(9) 0.0358(8) -0.0029(7) 0.0225(8) -0.0202(8)
C1 0.0381(10) 0.0384(13) 0.0347(10) -0.0047(8) 0.0168(8) -0.0041(8)
C2 0.0413(10) 0.0387(11) 0.0312(9) 0.0004(8) 0.0144(8) 0.0011(8)
C3 0.0401(10) 0.0402(11) 0.0311(10) 0.0005(8) 0.0117(8) -0.0023(8)
C4 0.0378(9) 0.0383(11) 0.0322(10) -0.0009(8) 0.0089(8) 0.0045(8)
C5 0.0386(9) 0.0343(10) 0.0322(10) 0.0023(8) 0.0095(7) 0.0021(8)
C6 0.0486(11) 0.0299(9) 0.0328(10) -0.0010(8) 0.0087(8) 0.0062(9)

loop_
_atom_type_symbol
_atom_type_description
_atom_type_scat_dispersion_real
_atom_type_scat_dispersion_imag
_atom_type_scat_source
C C 0.0033 0.0016 'International Tables Vol C Tables 4.2.6.8 and 6.1.1.4'
H H 0.0000 0.0000 'International Tables Vol C Tables 4.2.6.8 and 6.1.1.4'
O O 0.0106 0.0060 'International Tables Vol C Tables 4.2.6.8 and 6.1.1.4'
Br Br -0.2901 2.4595 'International Tables Vol C Tables 4.2.6.8 and 6.1.1.4'

loop_
_geom_angle_atom_site_label_1
_geom_angle_atom_site_label_2
_geom_angle_atom_site_label_3
_geom_angle
_geom_angle_site_symmetry_1
_geom_angle_site_symmetry_3
C1 O1 H1 109.5 . .
O2 C1 O1 122.80(18) . .
O2 C1 C2 123.30(18) . .
O1 C1 C2 113.89(17) . .
C1 C2 C3 113.29(17) . .
C1 C2 H2A 108.9 . .
C3 C2 H2A 108.9 . .
C1 C2 H2B 108.9 . .
C3 C2 H2B 108.9 . .
H2A C2 H2B 107.7 . .
C2 C3 C4 113.51(16) . .
C2 C3 H3A 108.9 . .
C4 C3 H3A 108.9 . .
C2 C3 H3B 108.9 . .
C4 C3 H3B 108.9 . .
H3A C3 H3B 107.7 . .
C3 C4 C5 111.47(16) . .
C3 C4 H4A 109.3 . .
C5 C4 H4A 109.3 . .
C3 C4 H4B 109.3 . .
C5 C4 H4B 109.3 . .
H4A C4 H4B 108.0 . .
C6 C5 C4 112.51(16) . .
C6 C5 H5A 109.1 . .
C4 C5 H5A 109.1 . .
C6 C5 H5B 109.1 . .
C4 C5 H5B 109.1 . .
H5A C5 H5B 107.8 . .
C5 C6 Br1 111.10(13) . .
C5 C6 H6A 109.4 . .
Br1 C6 H6A 109.4 . .
C5 C6 H6B 109.4 . .
Br1 C6 H6B 109.4 . .
H6A C6 H6B 108.0 . .

loop_
_geom_bond_atom_site_label_1
_geom_bond_atom_site_label_2
_geom_bond_distance
_geom_bond_site_symmetry_2
Br1 C6 1.9549(19) .
O1 C1 1.315(2) .
O1 H1 0.8400 .
O2 C1 1.215(2) .
C1 C2 1.499(3) .
C2 C3 1.517(3) .
C2 H2A 0.9900 .
C2 H2B 0.9900 .
C3 C4 1.521(3) .
C3 H3A 0.9900 .
C3 H3B 0.9900 .
C4 C5 1.526(3) .
C4 H4A 0.9900 .
C4 H4B 0.9900 .
C5 C6 1.503(3) .
C5 H5A 0.9900 .
C5 H5B 0.9900 .
C6 H6A 0.9900 .
C6 H6B 0.9900 .

loop_
_geom_hbond_atom_site_label_D
_geom_hbond_atom_site_label_H
_geom_hbond_atom_site_label_A
_geom_hbond_distance_DH
_geom_hbond_distance_HA
_geom_hbond_distance_DA
_geom_hbond_angle_DHA
_geom_hbond_site_symmetry_A
O1 H1 O2 0.84 1.84 2.6800(19) 176.5 3_665

loop_
_geom_torsion_atom_site_label_1
_geom_torsion_atom_site_label_2
_geom_torsion_atom_site_label_3
_geom_torsion_atom_site_label_4
_geom_torsion
_geom_torsion_site_symmetry_1
_geom_torsion_site_symmetry_2
_geom_torsion_site_symmetry_3
_geom_torsion_site_symmetry_4
O2 C1 C2 C3 14.4(3) . . . .
O1 C1 C2 C3 -166.81(16) . . . .
C1 C2 C3 C4 -170.71(16) . . . .
C2 C3 C4 C5 -177.98(16) . . . .
C3 C4 C5 C6 -178.61(16) . . . .
C4 C5 C6 Br1 -176.15(13) . . . .
